data_4060728
loop_
_publ_author_name
'Fischbach, A.'
'Herdtweck, E.'
'Anwander, R.'
'Eickerling, G.'
'Scherer, W.'

_publ_section_title
;
 Reactivity of Trimethylaluminium with Lanthanide Aryloxides:
 Adduct and Tetramethylaluminate Formation
;
_journal_name_full Organometallics
_journal_year 2003
_chemical_formula_moiety 'C32 H54 Al Lu O2'
_chemical_formula_sum 'C32 H54 Al Lu O2'
_chemical_formula_weight 672.70
_space_group_IT_number 61
_space_group_name_Hall '-P 2ac 2ab'
_space_group_name_H-M_alt 'P b c a'
_symmetry_cell_setting orthorhombic
_symmetry_space_group_name_Hall '-P 2ac 2ab'
_symmetry_space_group_name_H-M 'P b c a'
_cell_angle_alpha 90
_cell_angle_beta 90
_cell_angle_gamma 90
_cell_formula_units_Z 8
_cell_length_a 19.6660(1)
_cell_length_b 14.4500(2)
_cell_length_c 23.2530(2)
_cell_measurement_temperature 183
_cell_volume 6607.89(11)
_diffrn_ambient_temperature 183
_exptl_crystal_density_diffrn 1.352
_cod_depositor_comments
;
The following automatic conversions were performed:
'_symmetry_cell_setting' value 'Orthorhombic' changed to 'orthorhombic'
according to '/home/saulius/struct/CIF-dictionaries/cif_core.dic'
dictionary named 'cif_core.dic' version 2.4.1 from 2010-06-29.

Automatic conversion script
Id: cif_fix_enum 1527 2010-12-29 10:47:43Z saulius 
;
_cod_database_code 4060728

loop_
_symmetry_equiv_pos_as_xyz
x,y,z
1/2-x,-y,1/2+z
1/2+x,1/2-y,-z
-x,1/2+y,1/2-z
-x,-y,-z
1/2+x,y,1/2-z
1/2-x,1/2+y,z
x,1/2-y,1/2+z

loop_
_atom_site_aniso_label
_atom_site_aniso_U_11
_atom_site_aniso_U_22
_atom_site_aniso_U_33
_atom_site_aniso_U_23
_atom_site_aniso_U_13
_atom_site_aniso_U_12
Lu1 0.0367(1) 0.0327(1) 0.0174(1) 0.0026(1) -0.0030(1) -0.0087(1)
Al1 0.0297(6) 0.0306(6) 0.0314(6) 0.0036(4) -0.0008(5) -0.0024(5)
O1 0.0320(15) 0.0299(13) 0.0178(11) 0.0028(10) 0.0010(10) 0.0001(11)
O2 0.0300(15) 0.0368(15) 0.0248(13) -0.0028(11) -0.0065(11) -0.0008(11)
C1 0.047(3) 0.030(2) 0.059(3) -0.0018(19) -0.010(2) -0.0018(19)
C2 0.043(3) 0.056(3) 0.038(2) 0.011(2) 0.008(2) -0.001(2)
C3 0.040(2) 0.034(2) 0.036(2) -0.0024(16) -0.0016(19) 0.0006(17)
C4 0.038(2) 0.034(2) 0.031(2) 0.0014(16) -0.0007(17) -0.0002(18)
C5 0.033(2) 0.0173(16) 0.0194(16) -0.0023(13) 0.0002(14) -0.0021(13)
C6 0.032(2) 0.0208(16) 0.0227(17) -0.0029(13) -0.0001(15) -0.0022(15)
C7 0.038(2) 0.0273(18) 0.0259(18) 0.0007(15) 0.0096(16) -0.0027(16)
C8 0.053(3) 0.036(2) 0.0172(17) 0.0058(15) -0.0019(17) -0.0022(19)
C9 0.037(2) 0.0312(19) 0.0279(19) 0.0042(15) -0.0086(17) -0.0009(16)
C10 0.029(2) 0.0210(16) 0.0266(18) -0.0014(13) -0.0015(15) -0.0001(14)
C11 0.027(2) 0.0287(18) 0.0267(18) 0.0007(15) 0.0011(15) 0.0003(15)
C12 0.035(2) 0.031(2) 0.037(2) 0.0026(16) -0.0001(18) 0.0046(16)
C13 0.031(2) 0.039(2) 0.033(2) -0.0054(17) -0.0033(17) -0.0039(17)
C14 0.029(2) 0.049(2) 0.042(2) 0.000(2) 0.0041(18) 0.0036(19)
C15 0.028(2) 0.032(2) 0.038(2) 0.0108(16) 0.0013(17) 0.0006(16)
C16 0.030(2) 0.064(3) 0.066(3) 0.033(3) -0.004(2) 0.002(2)
C17 0.029(2) 0.038(2) 0.047(3) 0.0120(18) 0.0007(19) -0.0016(17)
C18 0.051(3) 0.039(2) 0.048(3) 0.0035(19) 0.014(2) 0.012(2)
C19 0.0232(19) 0.0340(19) 0.0184(16) 0.0008(14) 0.0015(14) -0.0017(14)
C20 0.031(2) 0.0315(19) 0.0255(18) 0.0021(15) 0.0036(15) -0.0004(16)
C21 0.032(2) 0.053(3) 0.038(2) 0.0025(19) -0.0085(18) 0.0038(19)
C22 0.042(3) 0.051(3) 0.045(3) -0.008(2) -0.012(2) -0.013(2)
C23 0.046(3) 0.033(2) 0.043(2) -0.0061(18) 0.002(2) -0.0097(19)
C24 0.035(2) 0.0269(18) 0.0260(17) 0.0036(14) 0.0047(16) -0.0002(16)
C25 0.048(3) 0.0265(19) 0.029(2) 0.0030(15) 0.0076(18) 0.0054(17)
C26 0.102(5) 0.034(3) 0.073(4) -0.001(2) 0.000(4) 0.010(3)
C27 0.084(4) 0.053(3) 0.037(3) 0.012(2) 0.012(3) 0.022(3)
C28 0.063(4) 0.062(3) 0.063(4) 0.016(3) 0.013(3) 0.019(3)
C29 0.042(2) 0.031(2) 0.0312(19) 0.0032(15) 0.0011(18) 0.0082(17)
C30 0.076(4) 0.050(3) 0.058(3) 0.008(2) -0.004(3) 0.026(3)
C31 0.056(3) 0.035(2) 0.037(2) -0.0059(18) 0.009(2) 0.008(2)
C32 0.070(3) 0.032(2) 0.037(2) 0.0042(18) 0.008(2) -0.008(2)

loop_
_atom_site_label
_atom_site_type_symbol
_atom_site_thermal_displace_type
_atom_site_fract_x
_atom_site_fract_y
_atom_site_fract_z
_atom_site_occupancy
_atom_site_U_iso_or_equiv
_atom_site_calc_flag
_atom_site_refinement_flags
Lu1 Lu Uani -0.02677(1) 0.32020(1) 0.33383(1) 1.000 0.0289(1) . .
Al1 Al Uani -0.12829(6) 0.18211(7) 0.37749(5) 1.000 0.0306(3) . .
O1 O Uani -0.01835(12) 0.35703(18) 0.25096(11) 1.000 0.0266(8) . .
O2 O Uani 0.04226(14) 0.37798(18) 0.38569(11) 1.000 0.0305(8) . .
C1 C Uani -0.2052(3) 0.1358(3) 0.3318(2) 1.000 0.0453(16) . .
C2 C Uani -0.1208(2) 0.1370(4) 0.45698(19) 1.000 0.0457(16) . .
C3 C Uani -0.1352(2) 0.3271(3) 0.38424(19) 1.000 0.0367(12) . .
C4 C Uani -0.0391(2) 0.1533(3) 0.33111(17) 1.000 0.0343(12) . .
C5 C Uani -0.01430(19) 0.3824(2) 0.19515(15) 1.000 0.0232(10) . .
C6 C Uani 0.0498(2) 0.3784(2) 0.16650(14) 1.000 0.0252(10) . .
C7 C Uani 0.0511(2) 0.4063(2) 0.10868(16) 1.000 0.0304(11) . .
C8 C Uani -0.0062(2) 0.4358(3) 0.08014(16) 1.000 0.0354(13) . .
C9 C Uani -0.0673(2) 0.4379(3) 0.10831(16) 1.000 0.0320(11) . .
C10 C Uani -0.0738(2) 0.4126(2) 0.16595(15) 1.000 0.0255(10) . .
C11 C Uani 0.1147(2) 0.3438(3) 0.19572(16) 1.000 0.0275(11) . .
C12 C Uani 0.1073(2) 0.2424(3) 0.21448(18) 1.000 0.0343(12) . .
C13 C Uani 0.1329(2) 0.4054(3) 0.24770(17) 1.000 0.0343(12) . .
C14 C Uani 0.1766(2) 0.3471(3) 0.15507(19) 1.000 0.0400(12) . .
C15 C Uani -0.1438(2) 0.4161(3) 0.19550(18) 1.000 0.0327(12) . .
C16 C Uani -0.2006(2) 0.4461(4) 0.1536(2) 1.000 0.0533(16) . .
C17 C Uani -0.1644(2) 0.3185(3) 0.2170(2) 1.000 0.0380(14) . .
C18 C Uani -0.1423(3) 0.4865(3) 0.2446(2) 1.000 0.0460(16) . .
C19 C Uani 0.09104(18) 0.4145(2) 0.41975(14) 1.000 0.0252(10) . .
C20 C Uani 0.1386(2) 0.3549(3) 0.44638(16) 1.000 0.0293(11) . .
C21 C Uani 0.1868(2) 0.3943(3) 0.48280(18) 1.000 0.0410(14) . .
C22 C Uani 0.1892(2) 0.4890(3) 0.49236(19) 1.000 0.0460(17) . .
C23 C Uani 0.1435(2) 0.5455(3) 0.46539(19) 1.000 0.0407(14) . .
C24 C Uani 0.0932(2) 0.5116(2) 0.42881(16) 1.000 0.0293(11) . .
C25 C Uani 0.0422(2) 0.5800(3) 0.40073(17) 1.000 0.0345(14) . .
C26 C Uani 0.0563(4) 0.6818(3) 0.4206(3) 1.000 0.070(2) . .
C27 C Uani 0.0503(3) 0.5812(4) 0.33622(19) 1.000 0.0580(19) . .
C28 C Uani -0.0293(3) 0.5600(4) 0.4196(3) 1.000 0.063(2) . .
C29 C Uani 0.1375(2) 0.2495(3) 0.43726(17) 1.000 0.0347(11) . .
C30 C Uani 0.1952(3) 0.1998(4) 0.4692(2) 1.000 0.0613(19) . .
C31 C Uani 0.1479(3) 0.2273(3) 0.37286(18) 1.000 0.0427(14) . .
C32 C Uani 0.0707(3) 0.2087(3) 0.4603(2) 1.000 0.0463(14) . .
H1A H Uiso -0.20360 0.16300 0.29320 1.000 0.0680 calc R
H1B H Uiso -0.24800 0.15300 0.35060 1.000 0.0680 calc R
H1C H Uiso -0.20240 0.06820 0.32890 1.000 0.0680 calc R
H2A H Uiso -0.08090 0.16490 0.47530 1.000 0.0690 calc R
H2B H Uiso -0.11600 0.06950 0.45680 1.000 0.0690 calc R
H2C H Uiso -0.16180 0.15420 0.47840 1.000 0.0690 calc R
H3A H Uiso -0.13950 0.35410 0.34570 1.000 0.0550 calc R
H3B H Uiso -0.09420 0.35120 0.40290 1.000 0.0550 calc R
H3C H Uiso -0.17520 0.34350 0.40720 1.000 0.0550 calc R
H4A H Uiso -0.04400 0.17590 0.29160 1.000 0.0520 calc R
H4B H Uiso -0.03120 0.08630 0.33060 1.000 0.0520 calc R
H4C H Uiso -0.00040 0.18420 0.34950 1.000 0.0520 calc R
H7 H Uiso 0.09310 0.40470 0.08850 1.000 0.0360 calc R
H8 H Uiso -0.00340 0.45470 0.04110 1.000 0.0420 calc R
H9 H Uiso -0.10670 0.45720 0.08790 1.000 0.0380 calc R
H12A H Uiso 0.14960 0.22180 0.23270 1.000 0.0520 calc R
H12B H Uiso 0.09790 0.20380 0.18070 1.000 0.0520 calc R
H12C H Uiso 0.06970 0.23700 0.24190 1.000 0.0520 calc R
H13A H Uiso 0.17460 0.38230 0.26580 1.000 0.0510 calc R
H13B H Uiso 0.09560 0.40390 0.27570 1.000 0.0510 calc R
H13C H Uiso 0.14000 0.46910 0.23460 1.000 0.0510 calc R
H14A H Uiso 0.21690 0.32400 0.17530 1.000 0.0600 calc R
H14B H Uiso 0.18450 0.41100 0.14270 1.000 0.0600 calc R
H14C H Uiso 0.16780 0.30830 0.12130 1.000 0.0600 calc R
H16A H Uiso -0.24420 0.44740 0.17400 1.000 0.0800 calc R
H16B H Uiso -0.20320 0.40210 0.12160 1.000 0.0800 calc R
H16C H Uiso -0.19050 0.50800 0.13860 1.000 0.0800 calc R
H17A H Uiso -0.20910 0.32160 0.23550 1.000 0.0570 calc R
H17B H Uiso -0.13070 0.29620 0.24470 1.000 0.0570 calc R
H17C H Uiso -0.16640 0.27580 0.18420 1.000 0.0570 calc R
H18A H Uiso -0.18700 0.48860 0.26320 1.000 0.0690 calc R
H18B H Uiso -0.13110 0.54780 0.22930 1.000 0.0690 calc R
H18C H Uiso -0.10780 0.46810 0.27290 1.000 0.0690 calc R
H21 H Uiso 0.21890 0.35540 0.50150 1.000 0.0490 calc R
H22 H Uiso 0.22230 0.51440 0.51750 1.000 0.0550 calc R
H23 H Uiso 0.14610 0.61040 0.47180 1.000 0.0490 calc R
H26A H Uiso 0.10260 0.69960 0.40950 1.000 0.1050 calc R
H26B H Uiso 0.05170 0.68600 0.46250 1.000 0.1050 calc R
H26C H Uiso 0.02360 0.72360 0.40220 1.000 0.1050 calc R
H27A H Uiso 0.09780 0.59390 0.32640 1.000 0.0870 calc R
H27B H Uiso 0.02120 0.62940 0.31980 1.000 0.0870 calc R
H27C H Uiso 0.03710 0.52080 0.32050 1.000 0.0870 calc R
H28A H Uiso -0.03150 0.56000 0.46170 1.000 0.0940 calc R
H28B H Uiso -0.04320 0.49920 0.40500 1.000 0.0940 calc R
H28C H Uiso -0.05980 0.60760 0.40440 1.000 0.0940 calc R
H30A H Uiso 0.19220 0.13310 0.46190 1.000 0.0920 calc R
H30B H Uiso 0.19100 0.21140 0.51060 1.000 0.0920 calc R
H30C H Uiso 0.23910 0.22300 0.45550 1.000 0.0920 calc R
H31A H Uiso 0.14730 0.16010 0.36720 1.000 0.0640 calc R
H31B H Uiso 0.19180 0.25210 0.36010 1.000 0.0640 calc R
H31C H Uiso 0.11130 0.25570 0.35040 1.000 0.0640 calc R
H32A H Uiso 0.07050 0.14160 0.45420 1.000 0.0700 calc R
H32B H Uiso 0.03220 0.23650 0.43980 1.000 0.0700 calc R
H32C H Uiso 0.06670 0.22200 0.50150 1.000 0.0700 calc R

loop_
_geom_bond_atom_site_label_1
_geom_bond_atom_site_label_2
_geom_bond_distance
_geom_bond_site_symmetry_1
_geom_bond_site_symmetry_2
_geom_bond_publ_flag
Lu1 Al1 2.9997(11) . . yes
Lu1 O1 2.006(3) . . yes
Lu1 O2 1.999(3) . . yes
Lu1 C3 2.435(4) . . yes
Lu1 C4 2.425(4) . . yes
Al1 C1 1.966(6) . . yes
Al1 C2 1.965(5) . . yes
Al1 C3 2.105(4) . . yes
Al1 C4 2.101(4) . . yes
O1 C5 1.351(4) . . yes
O2 C19 1.351(4) . . yes
C5 C6 1.427(5) . . no
C5 C10 1.421(5) . . no
C6 C7 1.404(5) . . no
C6 C11 1.530(5) . . no
C7 C8 1.375(5) . . no
C8 C9 1.369(5) . . no
C9 C10 1.395(5) . . no
C10 C15 1.539(6) . . no
C11 C12 1.536(6) . . no
C11 C13 1.543(6) . . no
C11 C14 1.542(6) . . no
C15 C16 1.544(6) . . no
C15 C17 1.550(6) . . no
C15 C18 1.529(6) . . no
C19 C20 1.414(5) . . no
C19 C24 1.419(4) . . no
C20 C21 1.393(6) . . no
C20 C29 1.538(6) . . no
C21 C22 1.387(6) . . no
C22 C23 1.367(6) . . no
C23 C24 1.394(6) . . no
C24 C25 1.552(5) . . no
C25 C26 1.567(6) . . no
C25 C27 1.509(6) . . no
C25 C28 1.501(7) . . no
C29 C30 1.535(7) . . no
C29 C31 1.545(6) . . no
C29 C32 1.536(7) . . no
C1 H1A 0.9804 . . no
C1 H1B 0.9805 . . no
C1 H1C 0.9807 . . no
C2 H2A 0.9797 . . no
C2 H2B 0.9799 . . no
C2 H2C 0.9798 . . no
C3 H3A 0.9811 . . no
C3 H3B 0.9796 . . no
C3 H3C 0.9798 . . no
C4 H4A 0.9798 . . no
C4 H4B 0.9806 . . no
C4 H4C 0.9805 . . no
C7 H7 0.9502 . . no
C8 H8 0.9496 . . no
C9 H9 0.9505 . . no
C12 H12A 0.9799 . . no
C12 H12B 0.9810 . . no
C12 H12C 0.9795 . . no
C13 H13A 0.9803 . . no
C13 H13B 0.9811 . . no
C13 H13C 0.9796 . . no
C14 H14A 0.9802 . . no
C14 H14B 0.9795 . . no
C14 H14C 0.9803 . . no
C16 H16A 0.9801 . . no
C16 H16B 0.9801 . . no
C16 H16C 0.9804 . . no
C17 H17A 0.9797 . . no
C17 H17B 0.9787 . . no
C17 H17C 0.9818 . . no
C18 H18A 0.9802 . . no
C18 H18B 0.9796 . . no
C18 H18C 0.9819 . . no
C21 H21 0.9506 . . no
C22 H22 0.9488 . . no
C23 H23 0.9510 . . no
C26 H26A 0.9807 . . no
C26 H26B 0.9804 . . no
C26 H26C 0.9805 . . no
C27 H27A 0.9790 . . no
C27 H27B 0.9790 . . no
C27 H27C 0.9812 . . no
C28 H28A 0.9799 . . no
C28 H28B 0.9807 . . no
C28 H28C 0.9787 . . no
C30 H30A 0.9804 . . no
C30 H30B 0.9806 . . no
C30 H30C 0.9794 . . no
C31 H31A 0.9800 . . no
C31 H31B 0.9807 . . no
C31 H31C 0.9794 . . no
C32 H32A 0.9799 . . no
C32 H32B 0.9807 . . no
C32 H32C 0.9803 . . no
